data_7026223
loop_
_publ_author_name
'Vasudevan, Kalyan V.'
'Butorac, Rachel R.'
'Abernethy, Colin D.'
'Cowley, Alan H.'

_publ_section_title
;
 Synthesis and coordination compounds of a bis(imino)acenaphthene
 (BIAN)-supported N-heterocyclic carbene.
;
_journal_issue 31
_journal_name_full 'Dalton transactions (Cambridge, England : 2003)'
_journal_page_first 7401
_journal_page_last 7408
_journal_paper_doi 10.1039/c0dt00278j
_journal_volume 39
_journal_year 2010
_chemical_formula_moiety 'C37 H41 N2, 2(C7 H8), 2(C H2 Cl2), Cl'
_chemical_formula_sum 'C53 H61 Cl5 N2'
_chemical_formula_weight 903.29
_space_group_IT_number 14
_symmetry_cell_setting monoclinic
_symmetry_space_group_name_Hall '-P 2ybc'
_symmetry_space_group_name_H-M 'P 1 21/c 1'
_atom_sites_solution_hydrogens geom
_atom_sites_solution_primary direct
_atom_sites_solution_secondary difmap
_audit_creation_method
;
manual editing of the .cif file
created by SHELXTL Ver. 6.10
;
_cell_angle_alpha 90.00
_cell_angle_beta 98.35(3)
_cell_angle_gamma 90.00
_cell_formula_units_Z 4
_cell_length_a 12.958(3)
_cell_length_b 17.012(3)
_cell_length_c 21.450(4)
_cell_measurement_reflns_used 8951
_cell_measurement_temperature 153(2)
_cell_measurement_theta_max 27.48
_cell_measurement_theta_min 1.00
_cell_volume 4678.3(17)
_computing_cell_refinement 'Collect software, Nonius B.V. 1998'
_computing_data_collection 'Collect software, Nonius B.V. 1998'
_computing_data_reduction
;
DENZO and Scalepack (Otwinoski and Minor, 1997)
;
_computing_molecular_graphics 'XP SHELXTL/PC, Siemens Analytical'
_computing_structure_refinement 'XL SHELXTL/PC, Siemens Analytical'
_computing_structure_solution
;
SIR97 - Altomare A., Burla M.C., Camalli M., Cascarano G.L., Giacovazzo C.,
Guagliardi A., Moliterni A.G.G., Polidori G.,Spagna R.
;
_diffrn_ambient_temperature 153(2)
_diffrn_measured_fraction_theta_full 0.997
_diffrn_measured_fraction_theta_max 0.997
_diffrn_measurement_device_type 'Nonius Kappa CCD'
_diffrn_measurement_method \w-scan
_diffrn_radiation_monochromator graphite
_diffrn_radiation_source 'fine-focus sealed tube'
_diffrn_radiation_type MoK\a
_diffrn_radiation_wavelength 0.71073
_diffrn_reflns_av_R_equivalents 0.0859
_diffrn_reflns_av_sigmaI/netI 0.1752
_diffrn_reflns_limit_h_max 16
_diffrn_reflns_limit_h_min -16
_diffrn_reflns_limit_k_max 21
_diffrn_reflns_limit_k_min -22
_diffrn_reflns_limit_l_max 27
_diffrn_reflns_limit_l_min -27
_diffrn_reflns_number 19190
_diffrn_reflns_theta_full 27.49
_diffrn_reflns_theta_max 27.49
_diffrn_reflns_theta_min 1.53
_exptl_absorpt_coefficient_mu 0.349
_exptl_absorpt_correction_T_max 0.986
_exptl_absorpt_correction_T_min 0.979
_exptl_absorpt_correction_type multi-scan
_exptl_absorpt_process_details 'DENZO and Scalepack (Otwinoski and Minor, 1997)'
_exptl_crystal_colour yellow
_exptl_crystal_density_diffrn 1.283
_exptl_crystal_density_method 'not measured'
_exptl_crystal_description plate
_exptl_crystal_F_000 1912
_exptl_crystal_size_max 0.13
_exptl_crystal_size_mid 0.05
_exptl_crystal_size_min 0.04
_refine_diff_density_max 1.188
_refine_diff_density_min -0.598
_refine_diff_density_rms 0.073
_refine_ls_extinction_method none
_refine_ls_goodness_of_fit_ref 0.944
_refine_ls_hydrogen_treatment constr
_refine_ls_matrix_type full
_refine_ls_number_parameters 487
_refine_ls_number_reflns 10713
_refine_ls_number_restraints 0
_refine_ls_restrained_S_all 0.944
_refine_ls_R_factor_all 0.1912
_refine_ls_R_factor_gt 0.0774
_refine_ls_shift/su_max 0.000
_refine_ls_shift/su_mean 0.000
_refine_ls_structure_factor_coef Fsqd
_refine_ls_weighting_details 'calc w=1/[\s^2^(Fo^2^)+(0.0981P)^2^+0.0000P] where P=(Fo^2^+2Fc^2^)/3'
_refine_ls_weighting_scheme calc
_refine_ls_wR_factor_gt 0.1764
_refine_ls_wR_factor_ref 0.2089
_reflns_number_gt 4552
_reflns_number_total 10713
_reflns_threshold_expression >2sigma(I)
_cod_data_source_file c0dt00278j.txt
_cod_data_source_block squeezed
_cod_depositor_comments
;
The following automatic conversions were performed:

'_symmetry_cell_setting' value 'Monoclinic' changed to 'monoclinic'
according to /home/saulius/struct/CIF-dictionaries/cif_core.dic
dictionary named 'cif_core.dic' version 2.4.2 from 2011-04-26.

Automatic conversion script
Id: cif_fix_values 1891 2012-01-12 08:04:46Z andrius 
;
_cod_original_cell_volume 4678.2(16)
_cod_original_sg_symbol_Hall -p2ybc
_cod_original_sg_symbol_H-M P21/c
_cod_database_code 7026223

loop_
_symmetry_equiv_pos_as_xyz
'x, y, z'
'-x, y+1/2, -z+1/2'
'-x, -y, -z'
'x, -y-1/2, z-1/2'

loop_
_atom_site_label
_atom_site_type_symbol
_atom_site_fract_x
_atom_site_fract_y
_atom_site_fract_z
_atom_site_U_iso_or_equiv
_atom_site_adp_type
_atom_site_occupancy
_atom_site_symmetry_multiplicity
_atom_site_calc_flag
_atom_site_refinement_flags
C1 C 0.3291(2) 0.06761(17) 0.76064(14) 0.0175(7) Uani 1 1 d .
H1 H 0.4010 0.0676 0.7611 0.021 Uiso 1 1 calc R
C2 C 0.1688(2) 0.10679(17) 0.76513(14) 0.0144(7) Uani 1 1 d .
C3 C 0.1669(2) 0.02852(17) 0.75354(15) 0.0175(7) Uani 1 1 d .
C4 C 0.0638(2) 0.13667(17) 0.76806(15) 0.0165(7) Uani 1 1 d .
C5 C 0.0172(2) 0.20635(18) 0.77855(17) 0.0267(9) Uani 1 1 d .
H5 H 0.0564 0.2520 0.7865 0.032 Uiso 1 1 calc R
C6 C -0.0934(3) 0.20750(19) 0.77702(19) 0.0364(10) Uani 1 1 d .
H6 H -0.1256 0.2548 0.7844 0.044 Uiso 1 1 calc R
C7 C -0.1534(3) 0.14197(18) 0.76519(17) 0.0287(9) Uani 1 1 d .
H7 H -0.2253 0.1454 0.7639 0.034 Uiso 1 1 calc R
C8 C -0.1070(2) 0.06820(17) 0.75470(16) 0.0224(8) Uani 1 1 d .
C9 C 0.0010(2) 0.06814(16) 0.75646(15) 0.0172(7) Uani 1 1 d .
C10 C -0.1579(3) -0.00529(19) 0.74253(17) 0.0313(9) Uani 1 1 d .
H10 H -0.2300 -0.0084 0.7403 0.038 Uiso 1 1 calc R
C11 C -0.1019(3) -0.07135(19) 0.7341(2) 0.0376(10) Uani 1 1 d .
H11 H -0.1371 -0.1189 0.7272 0.045 Uiso 1 1 calc R
C12 C 0.0074(3) -0.07047(19) 0.73551(18) 0.0318(9) Uani 1 1 d .
H12 H 0.0434 -0.1163 0.7288 0.038 Uiso 1 1 calc R
C13 C 0.0591(2) -0.00082(17) 0.74693(15) 0.0167(7) Uani 1 1 d .
C14 C 0.3106(2) 0.21106(17) 0.78110(16) 0.0172(7) Uani 1 1 d .
C15 C 0.3471(2) 0.23257(18) 0.84331(16) 0.0218(8) Uani 1 1 d .
C16 C 0.3838(3) 0.30897(19) 0.85225(17) 0.0277(9) Uani 1 1 d .
H16 H 0.4081 0.3264 0.8928 0.033 Uiso 1 1 calc R
C17 C 0.3848(3) 0.35980(18) 0.80187(19) 0.0288(9) Uani 1 1 d .
H17 H 0.4106 0.4106 0.8089 0.035 Uiso 1 1 calc R
C18 C 0.3481(2) 0.33571(18) 0.74195(18) 0.0254(9) Uani 1 1 d .
H18 H 0.3493 0.3707 0.7088 0.030 Uiso 1 1 calc R
C19 C 0.3088(2) 0.26003(18) 0.72906(16) 0.0197(8) Uani 1 1 d .
C20 C 0.3526(3) 0.1750(2) 0.89853(17) 0.0335(9) Uani 1 1 d .
H20 H 0.3057 0.1312 0.8849 0.040 Uiso 1 1 calc R
C21 C 0.3164(4) 0.2111(3) 0.9562(2) 0.0663(14) Uani 1 1 d .
H21A H 0.3162 0.1717 0.9882 0.099 Uiso 1 1 calc R
H21B H 0.2472 0.2317 0.9451 0.099 Uiso 1 1 calc R
H21C H 0.3628 0.2529 0.9719 0.099 Uiso 1 1 calc R
C22 C 0.4613(3) 0.1416(3) 0.9144(2) 0.0623(14) Uani 1 1 d .
H22A H 0.4817 0.1176 0.8776 0.093 Uiso 1 1 calc R
H22B H 0.4620 0.1029 0.9470 0.093 Uiso 1 1 calc R
H22C H 0.5091 0.1831 0.9287 0.093 Uiso 1 1 calc R
C23 C 0.2713(3) 0.23316(19) 0.66264(16) 0.0290(9) Uani 1 1 d .
H23 H 0.2296 0.1856 0.6655 0.035 Uiso 1 1 calc R
C24 C 0.2006(3) 0.2937(2) 0.6245(2) 0.0537(12) Uani 1 1 d .
H24A H 0.1437 0.3067 0.6467 0.081 Uiso 1 1 calc R
H24B H 0.1737 0.2720 0.5841 0.081 Uiso 1 1 calc R
H24C H 0.2400 0.3402 0.6189 0.081 Uiso 1 1 calc R
C25 C 0.3636(3) 0.2105(2) 0.62964(19) 0.0498(11) Uani 1 1 d .
H25A H 0.4057 0.2561 0.6255 0.075 Uiso 1 1 calc R
H25B H 0.3384 0.1899 0.5886 0.075 Uiso 1 1 calc R
H25C H 0.4047 0.1713 0.6540 0.075 Uiso 1 1 calc R
C26 C 0.3027(2) -0.07593(17) 0.74106(16) 0.0189(8) Uani 1 1 d .
C27 C 0.3275(2) -0.12307(18) 0.79437(18) 0.0263(9) Uani 1 1 d .
C28 C 0.3622(3) -0.1984(2) 0.7837(2) 0.0364(10) Uani 1 1 d .
H28 H 0.3795 -0.2321 0.8178 0.044 Uiso 1 1 calc R
C29 C 0.3715(3) -0.2242(2) 0.7249(2) 0.0389(11) Uani 1 1 d .
H29 H 0.3959 -0.2747 0.7193 0.047 Uiso 1 1 calc R
C30 C 0.3449(3) -0.1761(2) 0.6733(2) 0.0390(10) Uani 1 1 d .
H30 H 0.3509 -0.1949 0.6333 0.047 Uiso 1 1 calc R
C31 C 0.3092(2) -0.09966(19) 0.68009(18) 0.0271(9) Uani 1 1 d .
C32 C 0.3201(3) -0.0950(2) 0.86047(18) 0.0384(10) Uani 1 1 d .
H32 H 0.2947 -0.0407 0.8573 0.046 Uiso 1 1 calc R
C33 C 0.2388(4) -0.1445(3) 0.8896(3) 0.0800(17) Uani 1 1 d .
H33A H 0.2615 -0.1983 0.8934 0.120 Uiso 1 1 calc R
H33B H 0.1727 -0.1417 0.8630 0.120 Uiso 1 1 calc R
H33C H 0.2320 -0.1243 0.9306 0.120 Uiso 1 1 calc R
C34 C 0.4246(4) -0.0943(3) 0.9016(2) 0.0809(17) Uani 1 1 d .
H34A H 0.4527 -0.1466 0.9047 0.121 Uiso 1 1 calc R
H34B H 0.4165 -0.0757 0.9428 0.121 Uiso 1 1 calc R
H34C H 0.4712 -0.0602 0.8835 0.121 Uiso 1 1 calc R
C35 C 0.2839(3) -0.0467(2) 0.62318(18) 0.0384(10) Uani 1 1 d .
H35 H 0.2454 -0.0013 0.6361 0.046 Uiso 1 1 calc R
C36 C 0.2142(4) -0.0872(3) 0.5691(2) 0.0657(14) Uani 1 1 d .
H36A H 0.2501 -0.1318 0.5552 0.098 Uiso 1 1 calc R
H36B H 0.1979 -0.0510 0.5347 0.098 Uiso 1 1 calc R
H36C H 0.1509 -0.1042 0.5832 0.098 Uiso 1 1 calc R
C37 C 0.3825(3) -0.0159(2) 0.6016(2) 0.0498(11) Uani 1 1 d .
H37A H 0.4231 0.0121 0.6355 0.075 Uiso 1 1 calc R
H37B H 0.3645 0.0189 0.5664 0.075 Uiso 1 1 calc R
H37C H 0.4224 -0.0591 0.5891 0.075 Uiso 1 1 calc R
C38 C 0.2561(3) -0.0538(3) 1.1009(2) 0.0589(13) Uani 1 1 d .
H38A H 0.3012 -0.0544 1.1411 0.071 Uiso 1 1 calc R
H38B H 0.1895 -0.0317 1.1074 0.071 Uiso 1 1 calc R
C39 C 0.3515(6) -0.3993(3) 0.8977(3) 0.100(2) Uani 1 1 d .
H39A H 0.3937 -0.4036 0.8641 0.120 Uiso 1 1 calc R
H39B H 0.2868 -0.3738 0.8803 0.120 Uiso 1 1 calc R
C40 C -0.0592(6) -0.4002(4) 0.9632(4) 0.107(3) Uani 1 1 d .
H40 H -0.1000 -0.4448 0.9653 0.128 Uiso 1 1 calc R
C41 C -0.0095(8) -0.3936(6) 0.9096(4) 0.151(4) Uani 1 1 d .
H41 H -0.0184 -0.4317 0.8781 0.181 Uiso 1 1 calc R
C42 C 0.0545(5) -0.3273(4) 0.9050(3) 0.0847(19) Uani 1 1 d .
H42 H 0.0897 -0.3188 0.8707 0.102 Uiso 1 1 calc R
C43 C 0.0613(5) -0.2719(4) 0.9593(5) 0.117(3) Uani 1 1 d .
H43 H 0.1007 -0.2264 0.9582 0.141 Uiso 1 1 calc R
C44 C 0.0131(5) -0.2846(4) 1.0099(6) 0.186(6) Uani 1 1 d .
H44 H 0.0215 -0.2516 1.0448 0.223 Uiso 1 1 calc R
C45 C -0.0557(7) -0.3566(6) 1.0057(5) 0.134(3) Uani 1 1 d .
C46 C -0.0916(7) -0.3631(7) 1.0632(5) 0.217(6) Uani 1 1 d .
H46A H -0.1665 -0.3635 1.0566 0.325 Uiso 1 1 calc R
H46B H -0.0670 -0.3192 1.0894 0.325 Uiso 1 1 calc R
H46C H -0.0662 -0.4111 1.0834 0.325 Uiso 1 1 calc R
N1 N 0.27114(19) 0.13101(13) 0.76982(12) 0.0155(6) Uani 1 1 d .
N2 N 0.26732(19) 0.00458(14) 0.75073(12) 0.0166(6) Uani 1 1 d .
Cl1 Cl 0.42176(6) -0.06326(5) 1.24775(5) 0.0316(3) Uani 1 1 d .
Cl2 Cl 0.31219(10) 0.00577(7) 1.04783(6) 0.0670(4) Uani 1 1 d .
Cl3 Cl 0.23736(10) -0.15009(7) 1.07320(6) 0.0727(4) Uani 1 1 d .
Cl4 Cl 0.41413(14) -0.34011(8) 0.95329(7) 0.0927(5) Uani 1 1 d .
Cl5 Cl 0.32197(14) -0.49320(8) 0.91996(7) 0.0972(6) Uani 1 1 d .

loop_
_atom_site_aniso_label
_atom_site_aniso_U_11
_atom_site_aniso_U_22
_atom_site_aniso_U_33
_atom_site_aniso_U_23
_atom_site_aniso_U_13
_atom_site_aniso_U_12
C1 0.0086(16) 0.0223(18) 0.0218(19) -0.0025(15) 0.0030(14) -0.0009(14)
C2 0.0076(17) 0.0166(17) 0.0194(18) 0.0020(14) 0.0036(14) -0.0024(13)
C3 0.0160(18) 0.0164(17) 0.0211(19) 0.0019(14) 0.0064(15) 0.0013(14)
C4 0.0155(17) 0.0137(16) 0.0220(19) 0.0037(14) 0.0088(14) 0.0004(14)
C5 0.0151(19) 0.0144(17) 0.052(3) -0.0017(16) 0.0086(17) 0.0001(14)
C6 0.021(2) 0.0167(18) 0.074(3) -0.0053(19) 0.015(2) 0.0064(16)
C7 0.0120(18) 0.0225(19) 0.053(3) -0.0005(17) 0.0077(17) 0.0029(15)
C8 0.0163(18) 0.0182(18) 0.033(2) -0.0029(15) 0.0047(16) -0.0047(14)
C9 0.0089(16) 0.0153(16) 0.027(2) 0.0037(14) 0.0006(14) 0.0005(13)
C10 0.0146(19) 0.030(2) 0.050(3) -0.0053(18) 0.0079(17) -0.0045(16)
C11 0.017(2) 0.0215(19) 0.076(3) -0.007(2) 0.0116(19) -0.0064(16)
C12 0.021(2) 0.0209(19) 0.056(3) -0.0100(18) 0.0137(18) 0.0013(16)
C13 0.0133(17) 0.0161(16) 0.0208(19) -0.0035(14) 0.0027(14) -0.0014(13)
C14 0.0087(16) 0.0150(16) 0.029(2) -0.0008(15) 0.0075(15) 0.0010(13)
C15 0.0167(18) 0.0179(17) 0.031(2) 0.0007(16) 0.0040(16) 0.0014(14)
C16 0.0220(19) 0.027(2) 0.033(2) -0.0133(17) 0.0000(17) -0.0073(16)
C17 0.0178(19) 0.0121(17) 0.056(3) -0.0027(18) 0.0045(18) -0.0054(14)
C18 0.0206(19) 0.0176(18) 0.038(2) 0.0099(17) 0.0052(17) 0.0031(15)
C19 0.0071(16) 0.0197(18) 0.033(2) 0.0036(16) 0.0043(15) 0.0004(13)
C20 0.048(2) 0.025(2) 0.026(2) -0.0037(17) -0.0011(18) -0.0082(18)
C21 0.106(4) 0.056(3) 0.044(3) 0.000(2) 0.035(3) -0.011(3)
C22 0.063(3) 0.069(3) 0.051(3) 0.022(2) -0.003(3) 0.024(3)
C23 0.036(2) 0.0244(19) 0.026(2) 0.0071(16) 0.0023(18) -0.0082(17)
C24 0.050(3) 0.061(3) 0.045(3) 0.011(2) -0.009(2) 0.007(2)
C25 0.054(3) 0.064(3) 0.034(3) -0.006(2) 0.013(2) 0.007(2)
C26 0.0114(17) 0.0096(16) 0.037(2) -0.0021(15) 0.0080(15) 0.0026(13)
C27 0.0167(19) 0.0153(17) 0.049(3) 0.0049(18) 0.0114(17) -0.0009(14)
C28 0.029(2) 0.021(2) 0.061(3) 0.008(2) 0.014(2) 0.0002(16)
C29 0.025(2) 0.0154(19) 0.078(3) -0.006(2) 0.014(2) -0.0035(16)
C30 0.025(2) 0.037(2) 0.058(3) -0.024(2) 0.014(2) -0.0063(18)
C31 0.0153(19) 0.0247(19) 0.042(3) -0.0115(18) 0.0080(17) -0.0036(15)
C32 0.046(3) 0.029(2) 0.041(3) 0.0087(19) 0.007(2) 0.0075(18)
C33 0.101(4) 0.078(4) 0.073(4) 0.013(3) 0.053(3) -0.006(3)
C34 0.068(4) 0.103(4) 0.066(4) -0.024(3) -0.011(3) 0.019(3)
C35 0.038(2) 0.044(2) 0.033(2) -0.0108(19) 0.0043(19) 0.0066(19)
C36 0.052(3) 0.089(4) 0.053(3) -0.009(3) -0.004(2) -0.004(3)
C37 0.055(3) 0.051(3) 0.043(3) 0.000(2) 0.005(2) -0.006(2)
C38 0.045(3) 0.072(3) 0.059(3) 0.014(3) 0.006(2) 0.013(2)
C39 0.152(6) 0.075(4) 0.082(4) -0.004(3) 0.045(4) -0.014(4)
C40 0.134(7) 0.084(5) 0.088(6) 0.002(4) -0.030(5) -0.047(5)
C41 0.219(11) 0.151(8) 0.065(5) -0.051(5) -0.041(6) 0.095(8)
C42 0.083(4) 0.081(4) 0.091(5) 0.014(4) 0.014(4) 0.007(4)
C43 0.058(4) 0.068(4) 0.210(9) 0.045(6) -0.032(5) -0.031(3)
C44 0.060(5) 0.070(5) 0.394(18) 0.123(7) -0.081(7) -0.025(4)
C45 0.132(8) 0.177(10) 0.096(7) 0.042(6) 0.026(6) 0.063(7)
C46 0.121(7) 0.339(15) 0.205(11) 0.150(11) 0.072(8) 0.099(8)
N1 0.0134(14) 0.0091(13) 0.0249(16) -0.0004(11) 0.0057(12) -0.0014(11)
N2 0.0104(14) 0.0156(14) 0.0249(16) -0.0020(12) 0.0056(12) -0.0020(11)
Cl1 0.0146(4) 0.0329(5) 0.0486(6) -0.0135(4) 0.0086(4) -0.0011(4)
Cl2 0.0594(8) 0.0536(7) 0.0900(10) 0.0152(7) 0.0175(7) -0.0001(6)
Cl3 0.0737(9) 0.0682(8) 0.0709(9) 0.0205(7) -0.0070(7) -0.0191(7)
Cl4 0.1312(14) 0.0752(9) 0.0775(10) 0.0007(8) 0.0343(10) -0.0364(9)
Cl5 0.1478(15) 0.0767(10) 0.0777(10) -0.0231(8) 0.0520(10) -0.0342(9)

loop_
_atom_type_symbol
_atom_type_description
_atom_type_scat_dispersion_real
_atom_type_scat_dispersion_imag
_atom_type_scat_source
C C 0.0033 0.0016 'International Tables Vol C Tables 4.2.6.8 and 6.1.1.4'
H H 0.0000 0.0000 'International Tables Vol C Tables 4.2.6.8 and 6.1.1.4'
N N 0.0061 0.0033 'International Tables Vol C Tables 4.2.6.8 and 6.1.1.4'
Cl Cl 0.1484 0.1585 'International Tables Vol C Tables 4.2.6.8 and 6.1.1.4'

loop_
_geom_angle_atom_site_label_1
_geom_angle_atom_site_label_2
_geom_angle_atom_site_label_3
_geom_angle
N2 C1 N1 109.4(3)
N2 C1 H1 125.3
N1 C1 H1 125.3
C3 C2 N1 107.4(3)
C3 C2 C4 110.9(3)
N1 C2 C4 141.7(3)
C2 C3 N2 107.9(3)
C2 C3 C13 110.1(3)
N2 C3 C13 142.0(3)
C5 C4 C9 119.1(3)
C5 C4 C2 138.2(3)
C9 C4 C2 102.7(2)
C4 C5 C6 118.3(3)
C4 C5 H5 120.8
C6 C5 H5 120.8
C7 C6 C5 122.5(3)
C7 C6 H6 118.8
C5 C6 H6 118.8
C6 C7 C8 120.5(3)
C6 C7 H7 119.7
C8 C7 H7 119.7
C9 C8 C10 116.3(3)
C9 C8 C7 116.2(3)
C10 C8 C7 127.5(3)
C8 C9 C4 123.4(3)
C8 C9 C13 123.0(3)
C4 C9 C13 113.6(3)
C11 C10 C8 120.5(3)
C11 C10 H10 119.8
C8 C10 H10 119.8
C10 C11 C12 122.7(3)
C10 C11 H11 118.7
C12 C11 H11 118.7
C13 C12 C11 118.5(3)
C13 C12 H12 120.8
C11 C12 H12 120.8
C12 C13 C9 119.0(3)
C12 C13 C3 138.2(3)
C9 C13 C3 102.7(2)
C19 C14 C15 125.0(3)
C19 C14 N1 117.4(3)
C15 C14 N1 117.6(3)
C16 C15 C14 116.0(3)
C16 C15 C20 121.0(3)
C14 C15 C20 122.9(3)
C17 C16 C15 121.2(3)
C17 C16 H16 119.4
C15 C16 H16 119.4
C18 C17 C16 120.3(3)
C18 C17 H17 119.8
C16 C17 H17 119.8
C17 C18 C19 122.0(3)
C17 C18 H18 119.0
C19 C18 H18 119.0
C14 C19 C18 115.5(3)
C14 C19 C23 122.8(3)
C18 C19 C23 121.6(3)
C22 C20 C21 111.0(4)
C22 C20 C15 110.6(3)
C21 C20 C15 112.8(3)
C22 C20 H20 107.4
C21 C20 H20 107.4
C15 C20 H20 107.4
C20 C21 H21A 109.5
C20 C21 H21B 109.5
H21A C21 H21B 109.5
C20 C21 H21C 109.5
H21A C21 H21C 109.5
H21B C21 H21C 109.5
C20 C22 H22A 109.5
C20 C22 H22B 109.5
H22A C22 H22B 109.5
C20 C22 H22C 109.5
H22A C22 H22C 109.5
H22B C22 H22C 109.5
C19 C23 C25 110.4(3)
C19 C23 C24 112.7(3)
C25 C23 C24 111.7(3)
C19 C23 H23 107.2
C25 C23 H23 107.2
C24 C23 H23 107.2
C23 C24 H24A 109.5
C23 C24 H24B 109.5
H24A C24 H24B 109.5
C23 C24 H24C 109.5
H24A C24 H24C 109.5
H24B C24 H24C 109.5
C23 C25 H25A 109.5
C23 C25 H25B 109.5
H25A C25 H25B 109.5
C23 C25 H25C 109.5
H25A C25 H25C 109.5
H25B C25 H25C 109.5
C31 C26 C27 124.6(3)
C31 C26 N2 118.0(3)
C27 C26 N2 117.4(3)
C28 C27 C26 115.9(3)
C28 C27 C32 120.8(3)
C26 C27 C32 123.3(3)
C29 C28 C27 121.7(4)
C29 C28 H28 119.1
C27 C28 H28 119.1
C28 C29 C30 120.5(3)
C28 C29 H29 119.7
C30 C29 H29 119.7
C29 C30 C31 121.2(4)
C29 C30 H30 119.4
C31 C30 H30 119.4
C26 C31 C30 115.9(3)
C26 C31 C35 123.5(3)
C30 C31 C35 120.5(3)
C34 C32 C27 112.2(3)
C34 C32 C33 112.0(4)
C27 C32 C33 110.3(3)
C34 C32 H32 107.4
C27 C32 H32 107.4
C33 C32 H32 107.4
C32 C33 H33A 109.5
C32 C33 H33B 109.5
H33A C33 H33B 109.5
C32 C33 H33C 109.5
H33A C33 H33C 109.5
H33B C33 H33C 109.5
C32 C34 H34A 109.5
C32 C34 H34B 109.5
H34A C34 H34B 109.5
C32 C34 H34C 109.5
H34A C34 H34C 109.5
H34B C34 H34C 109.5
C37 C35 C31 111.0(3)
C37 C35 C36 110.8(3)
C31 C35 C36 112.3(3)
C37 C35 H35 107.5
C31 C35 H35 107.5
C36 C35 H35 107.5
C35 C36 H36A 109.5
C35 C36 H36B 109.5
H36A C36 H36B 109.5
C35 C36 H36C 109.5
H36A C36 H36C 109.5
H36B C36 H36C 109.5
C35 C37 H37A 109.5
C35 C37 H37B 109.5
H37A C37 H37B 109.5
C35 C37 H37C 109.5
H37A C37 H37C 109.5
H37B C37 H37C 109.5
Cl3 C38 Cl2 111.8(3)
Cl3 C38 H38A 109.3
Cl2 C38 H38A 109.3
Cl3 C38 H38B 109.3
Cl2 C38 H38B 109.3
H38A C38 H38B 107.9
Cl4 C39 Cl5 117.6(4)
Cl4 C39 H39A 107.9
Cl5 C39 H39A 107.9
Cl4 C39 H39B 107.9
Cl5 C39 H39B 107.9
H39A C39 H39B 107.2
C45 C40 C41 128.2(9)
C45 C40 H40 115.9
C41 C40 H40 115.9
C40 C41 C42 117.7(6)
C40 C41 H41 121.1
C42 C41 H41 121.1
C41 C42 C43 114.8(6)
C41 C42 H42 122.6
C43 C42 H42 122.6
C44 C43 C42 123.2(7)
C44 C43 H43 118.4
C42 C43 H43 118.4
C43 C44 C45 114.9(10)
C43 C44 H44 122.5
C45 C44 H44 122.5
C40 C45 C46 131.6(13)
C40 C45 C44 121.1(10)
C46 C45 C44 106.4(11)
C45 C46 H46A 109.5
C45 C46 H46B 109.5
H46A C46 H46B 109.5
C45 C46 H46C 109.5
H46A C46 H46C 109.5
H46B C46 H46C 109.5
C1 N1 C2 107.6(2)
C1 N1 C14 125.6(2)
C2 N1 C14 126.9(2)
C1 N2 C3 107.7(2)
C1 N2 C26 125.4(2)
C3 N2 C26 126.8(2)

loop_
_geom_bond_atom_site_label_1
_geom_bond_atom_site_label_2
_geom_bond_distance
C1 N2 1.336(4)
C1 N1 1.345(4)
C1 H1 0.9300
C2 C3 1.354(4)
C2 N1 1.378(4)
C2 C4 1.462(4)
C3 N2 1.374(4)
C3 C13 1.471(4)
C4 C5 1.364(4)
C4 C9 1.422(4)
C5 C6 1.429(5)
C5 H5 0.9300
C6 C7 1.362(5)
C6 H6 0.9300
C7 C8 1.424(4)
C7 H7 0.9300
C8 C9 1.394(4)
C8 C10 1.420(4)
C9 C13 1.424(4)
C10 C11 1.365(4)
C10 H10 0.9300
C11 C12 1.412(5)
C11 H11 0.9300
C12 C13 1.365(4)
C12 H12 0.9300
C14 C19 1.391(4)
C14 C15 1.398(4)
C14 N1 1.462(4)
C15 C16 1.388(4)
C15 C20 1.530(5)
C16 C17 1.386(5)
C16 H16 0.9300
C17 C18 1.367(5)
C17 H17 0.9300
C18 C19 1.397(4)
C18 H18 0.9300
C19 C23 1.508(5)
C20 C22 1.510(5)
C20 C21 1.516(5)
C20 H20 0.9800
C21 H21A 0.9600
C21 H21B 0.9600
C21 H21C 0.9600
C22 H22A 0.9600
C22 H22B 0.9600
C22 H22C 0.9600
C23 C25 1.525(5)
C23 C24 1.533(5)
C23 H23 0.9800
C24 H24A 0.9600
C24 H24B 0.9600
C24 H24C 0.9600
C25 H25A 0.9600
C25 H25B 0.9600
C25 H25C 0.9600
C26 C31 1.383(5)
C26 C27 1.396(5)
C26 N2 1.468(4)
C27 C28 1.387(5)
C27 C32 1.512(5)
C28 C29 1.358(5)
C28 H28 0.9300
C29 C30 1.379(5)
C29 H29 0.9300
C30 C31 1.394(5)
C30 H30 0.9300
C31 C35 1.515(5)
C32 C34 1.504(6)
C32 C33 1.550(6)
C32 H32 0.9800
C33 H33A 0.9600
C33 H33B 0.9600
C33 H33C 0.9600
C34 H34A 0.9600
C34 H34B 0.9600
C34 H34C 0.9600
C35 C37 1.515(5)
C35 C36 1.527(5)
C35 H35 0.9800
C36 H36A 0.9600
C36 H36B 0.9600
C36 H36C 0.9600
C37 H37A 0.9600
C37 H37B 0.9600
C37 H37C 0.9600
C38 Cl3 1.746(5)
C38 Cl2 1.758(5)
C38 H38A 0.9700
C38 H38B 0.9700
C39 Cl4 1.677(6)
C39 Cl5 1.726(5)
C39 H39A 0.9700
C39 H39B 0.9700
C40 C45 1.171(9)
C40 C41 1.402(11)
C40 H40 0.9300
C41 C42 1.413(11)
C41 H41 0.9300
C42 C43 1.491(10)
C42 H42 0.9300
C43 C44 1.347(13)
C43 H43 0.9300
C44 C45 1.509(12)
C44 H44 0.9300
C45 C46 1.384(10)
C46 H46A 0.9600
C46 H46B 0.9600
C46 H46C 0.9600

loop_
_geom_torsion_atom_site_label_1
_geom_torsion_atom_site_label_2
_geom_torsion_atom_site_label_3
_geom_torsion_atom_site_label_4
_geom_torsion
N1 C2 C3 N2 -0.3(3)
C4 C2 C3 N2 179.4(3)
N1 C2 C3 C13 -179.0(3)
C4 C2 C3 C13 0.7(4)
C3 C2 C4 C5 178.9(4)
N1 C2 C4 C5 -1.6(7)
C3 C2 C4 C9 -0.5(3)
N1 C2 C4 C9 179.0(4)
C9 C4 C5 C6 -0.4(5)
C2 C4 C5 C6 -179.7(4)
C4 C5 C6 C7 -0.4(6)
C5 C6 C7 C8 1.0(6)
C6 C7 C8 C9 -0.9(5)
C6 C7 C8 C10 179.3(4)
C10 C8 C9 C4 -180.0(3)
C7 C8 C9 C4 0.1(5)
C10 C8 C9 C13 -0.2(5)
C7 C8 C9 C13 180.0(3)
C5 C4 C9 C8 0.5(5)
C2 C4 C9 C8 -180.0(3)
C5 C4 C9 C13 -179.4(3)
C2 C4 C9 C13 0.2(4)
C9 C8 C10 C11 0.9(5)
C7 C8 C10 C11 -179.3(4)
C8 C10 C11 C12 -1.4(6)
C10 C11 C12 C13 1.2(6)
C11 C12 C13 C9 -0.5(5)
C11 C12 C13 C3 179.0(4)
C8 C9 C13 C12 0.0(5)
C4 C9 C13 C12 179.8(3)
C8 C9 C13 C3 -179.7(3)
C4 C9 C13 C3 0.2(4)
C2 C3 C13 C12 179.9(4)
N2 C3 C13 C12 1.9(8)
C2 C3 C13 C9 -0.5(3)
N2 C3 C13 C9 -178.5(4)
C19 C14 C15 C16 0.0(5)
N1 C14 C15 C16 -179.9(3)
C19 C14 C15 C20 -176.7(3)
N1 C14 C15 C20 3.4(4)
C14 C15 C16 C17 -0.8(5)
C20 C15 C16 C17 176.0(3)
C15 C16 C17 C18 0.9(5)
C16 C17 C18 C19 -0.2(5)
C15 C14 C19 C18 0.6(5)
N1 C14 C19 C18 -179.5(3)
C15 C14 C19 C23 178.3(3)
N1 C14 C19 C23 -1.8(4)
C17 C18 C19 C14 -0.5(5)
C17 C18 C19 C23 -178.3(3)
C16 C15 C20 C22 -79.2(4)
C14 C15 C20 C22 97.3(4)
C16 C15 C20 C21 45.7(5)
C14 C15 C20 C21 -137.7(4)
C14 C19 C23 C25 -98.0(4)
C18 C19 C23 C25 79.5(4)
C14 C19 C23 C24 136.3(3)
C18 C19 C23 C24 -46.2(4)
C31 C26 C27 C28 0.8(5)
N2 C26 C27 C28 -179.0(3)
C31 C26 C27 C32 179.6(3)
N2 C26 C27 C32 -0.2(5)
C26 C27 C28 C29 0.2(5)
C32 C27 C28 C29 -178.6(3)
C27 C28 C29 C30 -1.0(5)
C28 C29 C30 C31 0.8(5)
C27 C26 C31 C30 -1.0(5)
N2 C26 C31 C30 178.9(3)
C27 C26 C31 C35 -178.6(3)
N2 C26 C31 C35 1.2(5)
C29 C30 C31 C26 0.2(5)
C29 C30 C31 C35 177.9(3)
C28 C27 C32 C34 61.9(5)
C26 C27 C32 C34 -116.8(4)
C28 C27 C32 C33 -63.7(5)
C26 C27 C32 C33 117.6(4)
C26 C31 C35 C37 101.9(4)
C30 C31 C35 C37 -75.7(4)
C26 C31 C35 C36 -133.5(4)
C30 C31 C35 C36 49.0(5)
C45 C40 C41 C42 0.9(13)
C40 C41 C42 C43 0.3(9)
C41 C42 C43 C44 1.9(9)
C42 C43 C44 C45 -4.5(9)
C41 C40 C45 C46 -171.1(8)
C41 C40 C45 C44 -3.9(14)
C43 C44 C45 C40 5.5(11)
C43 C44 C45 C46 175.6(7)
N2 C1 N1 C2 -0.3(3)
N2 C1 N1 C14 -178.9(3)
C3 C2 N1 C1 0.4(3)
C4 C2 N1 C1 -179.1(4)
C3 C2 N1 C14 179.0(3)
C4 C2 N1 C14 -0.6(6)
C19 C14 N1 C1 93.1(4)
C15 C14 N1 C1 -86.9(4)
C19 C14 N1 C2 -85.2(4)
C15 C14 N1 C2 94.7(4)
N1 C1 N2 C3 0.1(3)
N1 C1 N2 C26 -177.8(3)
C2 C3 N2 C1 0.1(3)
C13 C3 N2 C1 178.2(4)
C2 C3 N2 C26 178.0(3)
C13 C3 N2 C26 -4.0(6)
C31 C26 N2 C1 -89.7(4)
C27 C26 N2 C1 90.2(4)
C31 C26 N2 C3 92.9(4)
C27 C26 N2 C3 -87.3(4)
